data_7201826
loop_
_publ_author_name
'Oka, Hiroyuki'

_publ_section_title
;
 Synthesis and through-bond spin interaction of stable 1,3-phenylene
 linked poly(phenothiazine cation radical)
;
_journal_issue 16
_journal_name_full 'Journal of Materials Chemistry'
_journal_page_first 1927
_journal_paper_doi 10.1039/b716919a
_journal_volume 18
_journal_year 2008
_chemical_formula_moiety 'C32 H33 Cl6 N S Sb'
_chemical_formula_sum 'C32 H33 Cl6 N S Sb'
_chemical_formula_weight 798.10
_space_group_IT_number 14
_symmetry_cell_setting monoclinic
_symmetry_space_group_name_Hall '-P 2yab'
_symmetry_space_group_name_H-M 'P 1 21/a 1'
_audit_creation_method SHELXL-97
_cell_angle_alpha 90.00
_cell_angle_beta 94.493(2)
_cell_angle_gamma 90.00
_cell_formula_units_Z 8
_cell_length_a 13.7062(5)
_cell_length_b 21.5592(8)
_cell_length_c 22.5411(8)
_cell_measurement_reflns_used 16366
_cell_measurement_temperature 193(2)
_cell_measurement_theta_max 27.4835
_cell_measurement_theta_min 4.0270
_cell_volume 6640.3(4)
_computing_cell_refinement CRYSTALCLEAR
_computing_data_collection CRYSTALCLEAR
_computing_structure_refinement 'SHELXL-97 (Sheldrick, 1997)'
_computing_structure_solution 'SHELXS-97 (Sheldrick, 1990)'
_diffrn_detector_area_resol_mean 14.6199
_diffrn_measured_fraction_theta_full 0.973
_diffrn_measured_fraction_theta_max 0.973
_diffrn_measurement_device_type 'Rigaku/MSC Mercury CCD'
_diffrn_measurement_method \w
_diffrn_radiation_type MoK\a
_diffrn_radiation_wavelength 0.71070
_diffrn_reflns_av_R_equivalents 0.0296
_diffrn_reflns_limit_h_max 17
_diffrn_reflns_limit_h_min -14
_diffrn_reflns_limit_k_max 27
_diffrn_reflns_limit_k_min -27
_diffrn_reflns_limit_l_max 23
_diffrn_reflns_limit_l_min -29
_diffrn_reflns_number 50420
_diffrn_reflns_theta_full 27.48
_diffrn_reflns_theta_max 27.48
_diffrn_reflns_theta_min 4.06
_exptl_absorpt_coefficient_mu 1.401
_exptl_absorpt_correction_T_max 0.8726
_exptl_absorpt_correction_T_min 0.6786
_exptl_absorpt_correction_type multi-scan
_exptl_crystal_colour Black
_exptl_crystal_density_diffrn 1.597
_exptl_crystal_density_method 'not measured'
_exptl_crystal_description Prism
_exptl_crystal_F_000 3208
_exptl_crystal_size_max 0.30
_exptl_crystal_size_mid 0.20
_exptl_crystal_size_min 0.10
_refine_diff_density_max 1.299
_refine_diff_density_min -0.718
_refine_diff_density_rms 0.073
_refine_ls_extinction_method none
_refine_ls_goodness_of_fit_ref 1.170
_refine_ls_hydrogen_treatment constr
_refine_ls_matrix_type full
_refine_ls_number_parameters 769
_refine_ls_number_reflns 14820
_refine_ls_number_restraints 0
_refine_ls_restrained_S_all 1.170
_refine_ls_R_factor_all 0.0590
_refine_ls_R_factor_gt 0.0526
_refine_ls_shift/su_max 0.001
_refine_ls_shift/su_mean 0.000
_refine_ls_structure_factor_coef Fsqd
_refine_ls_weighting_details 'calc w=1/[\s^2^(Fo^2^)+(0.0362P)^2^+12.2318P] where P=(Fo^2^+2Fc^2^)/3'
_refine_ls_weighting_scheme calc
_refine_ls_wR_factor_gt 0.1083
_refine_ls_wR_factor_ref 0.1113
_reflns_number_gt 13801
_reflns_number_total 14820
_reflns_threshold_expression >2sigma(I)
_cod_data_source_file b716919a.txt
_cod_data_source_block OKA054020
_cod_depositor_comments
;
The following automatic conversions were performed:
'_exptl_absorpt_correction_type' value 'Multi-scan' changed to
'multi-scan' according to
'/home/saulius/struct/CIF-dictionaries/cif_core.dic' dictionary named
'cif_core.dic' version 2.4.1 from 2010-06-29.

Automatic conversion script
Id: cif_fix_enum 1527 2010-12-29 10:47:43Z saulius 
;
_cod_original_sg_symbol_Hall -p_2yab
_cod_original_sg_symbol_H-M p21/a
_cod_database_code 7201826

loop_
_symmetry_equiv_pos_as_xyz
'x, y, z'
'-x+1/2, y+1/2, -z'
'-x, -y, -z'
'x-1/2, -y-1/2, z'

loop_
_atom_site_label
_atom_site_type_symbol
_atom_site_fract_x
_atom_site_fract_y
_atom_site_fract_z
_atom_site_U_iso_or_equiv
_atom_site_adp_type
_atom_site_occupancy
_atom_site_symmetry_multiplicity
_atom_site_calc_flag
_atom_site_refinement_flags
_atom_site_disorder_assembly
_atom_site_disorder_group
S1 S 0.38633(6) 0.37932(3) 0.30829(3) 0.02655(16) Uani 1 1 d . . .
S2 S 0.60962(6) 0.38465(3) 0.18802(3) 0.02607(16) Uani 1 1 d . . .
N1 N 0.3824(2) 0.39023(12) 0.16979(11) 0.0257(5) Uani 1 1 d . . .
N2 N 0.6167(2) 0.37714(13) 0.32690(11) 0.0302(6) Uani 1 1 d . A .
C1 C 0.3780(2) 0.32064(13) 0.25609(13) 0.0236(6) Uani 1 1 d . . .
C2 C 0.3717(2) 0.33134(14) 0.19381(13) 0.0246(6) Uani 1 1 d . . .
C3 C 0.3579(2) 0.27855(15) 0.15703(14) 0.0293(6) Uani 1 1 d . . .
H1 H 0.3486 0.2837 0.1151 0.035 Uiso 1 1 calc R . .
C4 C 0.3577(2) 0.21986(15) 0.18085(14) 0.0288(6) Uani 1 1 d . . .
H2 H 0.3477 0.1855 0.1547 0.035 Uiso 1 1 calc R . .
C5 C 0.3718(2) 0.20876(14) 0.24282(14) 0.0263(6) Uani 1 1 d . . .
C6 C 0.3781(2) 0.26085(14) 0.27907(13) 0.0259(6) Uani 1 1 d . . .
H3 H 0.3826 0.2554 0.3210 0.031 Uiso 1 1 calc R . .
C7 C 0.3803(2) 0.14493(14) 0.26782(15) 0.0286(6) Uani 1 1 d . . .
C8 C 0.3616(3) 0.09299(16) 0.23190(17) 0.0363(7) Uani 1 1 d . . .
H4 H 0.3414 0.0984 0.1909 0.044 Uiso 1 1 calc R . .
C9 C 0.3720(3) 0.03334(16) 0.25520(19) 0.0437(9) Uani 1 1 d . . .
H5 H 0.3582 -0.0015 0.2302 0.052 Uiso 1 1 calc R . .
C10 C 0.4020(3) 0.02457(17) 0.31420(19) 0.0451(9) Uani 1 1 d . . .
H6 H 0.4079 -0.0162 0.3301 0.054 Uiso 1 1 calc R . .
C11 C 0.4238(3) 0.07544(18) 0.35045(18) 0.0479(10) Uani 1 1 d . . .
H7 H 0.4462 0.0695 0.3910 0.058 Uiso 1 1 calc R . .
C12 C 0.4129(3) 0.13490(17) 0.32751(17) 0.0401(8) Uani 1 1 d . . .
H8 H 0.4279 0.1695 0.3527 0.048 Uiso 1 1 calc R . .
C13 C 0.3839(2) 0.44538(14) 0.26515(13) 0.0241(6) Uani 1 1 d . . .
C14 C 0.3796(2) 0.44486(14) 0.20214(13) 0.0254(6) Uani 1 1 d . . .
C15 C 0.3755(2) 0.50331(15) 0.17373(14) 0.0298(7) Uani 1 1 d . . .
H9 H 0.3697 0.5051 0.1315 0.036 Uiso 1 1 calc R . .
C16 C 0.3795(2) 0.55716(15) 0.20542(14) 0.0310(7) Uani 1 1 d . . .
H10 H 0.3769 0.5955 0.1845 0.037 Uiso 1 1 calc R . .
C17 C 0.3874(2) 0.55809(14) 0.26853(14) 0.0285(6) Uani 1 1 d . . .
C18 C 0.3872(2) 0.50110(14) 0.29699(14) 0.0283(6) Uani 1 1 d . . .
H11 H 0.3894 0.4999 0.3392 0.034 Uiso 1 1 calc R . .
C19 C 0.3965(3) 0.61703(15) 0.30211(16) 0.0333(7) Uani 1 1 d . . .
C20 C 0.3618(3) 0.67273(17) 0.27740(19) 0.0480(10) Uani 1 1 d . . .
H12 H 0.3314 0.6733 0.2381 0.058 Uiso 1 1 calc R . .
C21 C 0.3713(4) 0.72759(19) 0.3097(2) 0.0621(13) Uani 1 1 d . . .
H13 H 0.3467 0.7652 0.2924 0.075 Uiso 1 1 calc R . .
C22 C 0.4158(4) 0.72792(19) 0.3661(2) 0.0550(11) Uani 1 1 d . . .
H14 H 0.4224 0.7657 0.3877 0.066 Uiso 1 1 calc R . .
C23 C 0.4510(3) 0.67335(19) 0.39177(19) 0.0495(10) Uani 1 1 d . . .
H15 H 0.4821 0.6736 0.4309 0.059 Uiso 1 1 calc R . .
C24 C 0.4409(3) 0.61840(17) 0.36017(17) 0.0408(8) Uani 1 1 d . . .
H16 H 0.4645 0.5809 0.3782 0.049 Uiso 1 1 calc R . .
C25 C 0.3893(2) 0.39500(16) 0.10395(13) 0.0296(7) Uani 1 1 d . . .
H17 H 0.4228 0.3577 0.0899 0.036 Uiso 1 1 calc R . .
H18 H 0.4294 0.4316 0.0954 0.036 Uiso 1 1 calc R . .
C26 C 0.2899(3) 0.40077(17) 0.06997(14) 0.0341(7) Uani 1 1 d . . .
H19 H 0.2538 0.4362 0.0857 0.041 Uiso 1 1 calc R . .
H20 H 0.2514 0.3626 0.0752 0.041 Uiso 1 1 calc R . .
C27 C 0.3031(3) 0.4109(2) 0.00335(16) 0.0445(9) Uani 1 1 d . . .
H21 H 0.3418 0.4492 -0.0012 0.053 Uiso 1 1 calc R . .
H22 H 0.3408 0.3758 -0.0115 0.053 Uiso 1 1 calc R . .
C28 C 0.2069(3) 0.4166(2) -0.03474(19) 0.0514(10) Uani 1 1 d . . .
H23 H 0.1645 0.4469 -0.0161 0.062 Uiso 1 1 calc R . .
H24 H 0.2202 0.4329 -0.0744 0.062 Uiso 1 1 calc R . .
C29 C 0.1541(3) 0.3573(2) -0.0425(2) 0.0549(11) Uani 1 1 d . . .
H25 H 0.1439 0.3402 -0.0027 0.066 Uiso 1 1 calc R . .
H26 H 0.1956 0.3277 -0.0627 0.066 Uiso 1 1 calc R . .
C30 C 0.0542(4) 0.3624(3) -0.0785(2) 0.0659(13) Uani 1 1 d . . .
H27 H 0.0239 0.3207 -0.0801 0.079 Uiso 1 1 calc R . .
H28 H 0.0118 0.3897 -0.0564 0.079 Uiso 1 1 calc R . .
C31 C 0.0535(4) 0.3860(2) -0.1401(3) 0.0691(14) Uani 1 1 d . . .
H29 H 0.0840 0.4277 -0.1388 0.083 Uiso 1 1 calc R . .
H30 H -0.0155 0.3912 -0.1559 0.083 Uiso 1 1 calc R . .
C32 C 0.1055(4) 0.3463(3) -0.1836(3) 0.0775(16) Uani 1 1 d . . .
H31 H 0.1756 0.3447 -0.1712 0.116 Uiso 1 1 calc R . .
H32 H 0.0959 0.3643 -0.2236 0.116 Uiso 1 1 calc R . .
H33 H 0.0785 0.3042 -0.1841 0.116 Uiso 1 1 calc R . .
C33 C 0.6195(2) 0.44434(14) 0.23865(13) 0.0251(6) Uani 1 1 d . . .
C34 C 0.6257(2) 0.43538(15) 0.30125(13) 0.0280(6) Uani 1 1 d . . .
C35 C 0.6400(3) 0.48941(16) 0.33638(14) 0.0341(7) Uani 1 1 d . . .
H34 H 0.6484 0.4856 0.3785 0.041 Uiso 1 1 calc R . .
C36 C 0.6421(3) 0.54708(16) 0.31119(15) 0.0334(7) Uani 1 1 d . . .
H35 H 0.6520 0.5821 0.3365 0.040 Uiso 1 1 calc R . .
C37 C 0.6300(2) 0.55653(15) 0.24893(14) 0.0299(7) Uani 1 1 d . . .
C38 C 0.6210(2) 0.50378(14) 0.21402(14) 0.0272(6) Uani 1 1 d . . .
H36 H 0.6158 0.5081 0.1719 0.033 Uiso 1 1 calc R . .
C39 C 0.6270(2) 0.61963(15) 0.22229(15) 0.0303(7) Uani 1 1 d . . .
C40 C 0.6417(4) 0.67221(19) 0.2571(2) 0.0595(13) Uani 1 1 d . . .
H37 H 0.6538 0.6681 0.2990 0.071 Uiso 1 1 calc R . .
C41 C 0.6391(4) 0.73076(19) 0.2318(2) 0.0669(14) Uani 1 1 d . . .
H38 H 0.6491 0.7661 0.2567 0.080 Uiso 1 1 calc R . .
C42 C 0.6224(3) 0.73872(18) 0.1720(2) 0.0493(10) Uani 1 1 d . . .
H39 H 0.6217 0.7791 0.1550 0.059 Uiso 1 1 calc R . .
C43 C 0.6068(4) 0.68746(18) 0.13669(19) 0.0501(10) Uani 1 1 d . . .
H40 H 0.5940 0.6923 0.0949 0.060 Uiso 1 1 calc R . .
C44 C 0.6093(4) 0.62854(17) 0.16140(18) 0.0478(10) Uani 1 1 d . . .
H41 H 0.5988 0.5935 0.1361 0.057 Uiso 1 1 calc R . .
C45 C 0.6145(2) 0.31974(13) 0.23263(13) 0.0237(6) Uani 1 1 d . . .
C46 C 0.6203(2) 0.32151(14) 0.29542(13) 0.0265(6) Uani 1 1 d . . .
C47 C 0.6274(3) 0.26381(15) 0.32510(14) 0.0313(7) Uani 1 1 d . . .
H42 H 0.6349 0.2630 0.3673 0.038 Uiso 1 1 calc R . .
C48 C 0.6236(2) 0.20903(16) 0.29416(15) 0.0315(7) Uani 1 1 d . . .
H43 H 0.6285 0.1711 0.3157 0.038 Uiso 1 1 calc R . .
C49 C 0.6128(2) 0.20693(14) 0.23126(14) 0.0273(6) Uani 1 1 d . . .
C50 C 0.6113(2) 0.26360(14) 0.20216(14) 0.0266(6) Uani 1 1 d . . .
H44 H 0.6081 0.2641 0.1599 0.032 Uiso 1 1 calc R . .
C51 C 0.6006(2) 0.14853(14) 0.19747(16) 0.0315(7) Uani 1 1 d . . .
C52 C 0.6312(3) 0.09137(16) 0.2220(2) 0.0417(9) Uani 1 1 d . . .
H45 H 0.6631 0.0898 0.2609 0.050 Uiso 1 1 calc R . .
C53 C 0.6150(3) 0.03678(17) 0.1894(2) 0.0517(11) Uani 1 1 d . . .
H46 H 0.6373 -0.0017 0.2060 0.062 Uiso 1 1 calc R . .
C54 C 0.5668(3) 0.03808(18) 0.1332(2) 0.0506(11) Uani 1 1 d . . .
H47 H 0.5545 0.0005 0.1119 0.061 Uiso 1 1 calc R . .
C55 C 0.5366(3) 0.09394(18) 0.10805(19) 0.0436(9) Uani 1 1 d . . .
H48 H 0.5039 0.0950 0.0693 0.052 Uiso 1 1 calc R . .
C56 C 0.5541(3) 0.14858(16) 0.13971(16) 0.0358(7) Uani 1 1 d . . .
H49 H 0.5342 0.1869 0.1218 0.043 Uiso 1 1 calc R . .
C57 C 0.6106(3) 0.37381(17) 0.39260(14) 0.0363(8) Uani 1 1 d . . .
H50 H 0.5727 0.3368 0.4030 0.044 Uiso 0.576(5) 1 calc PR A 1
H51 H 0.5775 0.4112 0.4068 0.044 Uiso 0.576(5) 1 calc PR A 1
H52 H 0.5700 0.3374 0.4012 0.044 Uiso 0.424(5) 1 calc PR A 2
H53 H 0.5753 0.4111 0.4050 0.044 Uiso 0.424(5) 1 calc PR A 2
Sb1 Sb 0.24464(2) 0.378744(12) 0.487244(10) 0.04073(8) Uani 1 1 d . . .
Sb2 Sb 0.296162(18) 0.641322(11) 0.013413(10) 0.03449(7) Uani 1 1 d . . .
Cl1 Cl 0.20539(9) 0.43353(5) 0.39749(4) 0.0534(3) Uani 1 1 d . . .
Cl2 Cl 0.28297(11) 0.32328(6) 0.57595(4) 0.0673(4) Uani 1 1 d . . .
Cl3 Cl 0.33037(9) 0.30191(5) 0.43579(4) 0.0530(3) Uani 1 1 d . . .
Cl4 Cl 0.16358(11) 0.45368(6) 0.54073(6) 0.0738(4) Uani 1 1 d . . .
Cl5 Cl 0.09867(9) 0.32021(6) 0.46902(5) 0.0622(3) Uani 1 1 d . . .
Cl6 Cl 0.39244(10) 0.43667(6) 0.50198(6) 0.0649(3) Uani 1 1 d . . .
Cl7 Cl 0.43270(7) 0.57359(5) 0.03022(5) 0.0469(2) Uani 1 1 d . . .
Cl8 Cl 0.16104(9) 0.70865(5) -0.00714(5) 0.0570(3) Uani 1 1 d . . .
Cl9 Cl 0.20161(7) 0.57632(5) 0.07040(5) 0.0492(2) Uani 1 1 d . . .
Cl10 Cl 0.39450(9) 0.70566(5) -0.04351(4) 0.0545(3) Uani 1 1 d . . .
Cl11 Cl 0.34620(9) 0.69762(5) 0.09943(4) 0.0528(3) Uani 1 1 d . . .
Cl12 Cl 0.24489(8) 0.58269(5) -0.07236(4) 0.0498(2) Uani 1 1 d . . .
C58 C 0.717(4) 0.370(3) 0.422(2) 0.044(5) Uani 0.576(5) 1 d P A 1
H54 H 0.7492 0.3324 0.4072 0.052 Uiso 0.576(5) 1 calc PR A 1
H55 H 0.7544 0.4065 0.4104 0.052 Uiso 0.576(5) 1 calc PR A 1
C59 C 0.7181(7) 0.3668(8) 0.4890(6) 0.058(2) Uani 0.576(5) 1 d P A 1
H56 H 0.6869 0.3279 0.5010 0.069 Uiso 0.576(5) 1 calc PR A 1
H57 H 0.6804 0.4021 0.5037 0.069 Uiso 0.576(5) 1 calc PR A 1
C60 C 0.8235(7) 0.3695(4) 0.5164(3) 0.0553(16) Uani 0.576(5) 1 d P A 1
H58 H 0.8600 0.3337 0.5019 0.066 Uiso 0.576(5) 1 calc PR A 1
H59 H 0.8547 0.4078 0.5026 0.066 Uiso 0.576(5) 1 calc PR A 1
C61 C 0.8315(7) 0.3688(4) 0.5828(3) 0.0625(18) Uani 0.576(5) 1 d P A 1
H60 H 0.8068 0.3288 0.5970 0.075 Uiso 0.576(5) 1 calc PR A 1
H61 H 0.7905 0.4023 0.5977 0.075 Uiso 0.576(5) 1 calc PR A 1
C62 C 0.9357(13) 0.3777(8) 0.6073(8) 0.070(3) Uani 0.576(5) 1 d P A 1
H62 H 0.9565 0.4202 0.5977 0.084 Uiso 0.576(5) 1 calc PR A 1
H63 H 0.9777 0.3484 0.5870 0.084 Uiso 0.576(5) 1 calc PR A 1
C63 C 0.9533(9) 0.3681(6) 0.6736(4) 0.076(2) Uani 0.576(5) 1 d P A 1
H64 H 0.9420 0.3238 0.6826 0.091 Uiso 0.576(5) 1 calc PR A 1
H65 H 1.0228 0.3773 0.6856 0.091 Uiso 0.576(5) 1 calc PR A 1
C64 C 0.8911(10) 0.4065(6) 0.7104(4) 0.073(2) Uani 0.576(5) 1 d P A 1
H66 H 0.8972 0.4503 0.6995 0.109 Uiso 0.576(5) 1 calc PR A 1
H67 H 0.9123 0.4010 0.7526 0.109 Uiso 0.576(5) 1 calc PR A 1
H68 H 0.8226 0.3936 0.7032 0.109 Uiso 0.576(5) 1 calc PR A 1
C65 C 0.705(6) 0.369(4) 0.431(3) 0.044(5) Uani 0.424(5) 1 d P A 2
H69 H 0.7422 0.4083 0.4281 0.052 Uiso 0.424(5) 1 calc PR A 2
H70 H 0.7446 0.3348 0.4168 0.052 Uiso 0.424(5) 1 calc PR A 2
C66 C 0.6815(11) 0.3578(11) 0.4955(8) 0.058(2) Uani 0.424(5) 1 d P A 2
H71 H 0.6368 0.3219 0.4967 0.069 Uiso 0.424(5) 1 calc PR A 2
H72 H 0.6474 0.3946 0.5102 0.069 Uiso 0.424(5) 1 calc PR A 2
C67 C 0.7742(9) 0.3452(5) 0.5368(5) 0.0553(16) Uani 0.424(5) 1 d P A 2
H73 H 0.7544 0.3294 0.5754 0.066 Uiso 0.424(5) 1 calc PR A 2
H74 H 0.8129 0.3123 0.5189 0.066 Uiso 0.424(5) 1 calc PR A 2
C68 C 0.8386(9) 0.4014(6) 0.5484(5) 0.0625(18) Uani 0.424(5) 1 d P A 2
H75 H 0.7973 0.4346 0.5638 0.075 Uiso 0.424(5) 1 calc PR A 2
H76 H 0.8587 0.4158 0.5095 0.075 Uiso 0.424(5) 1 calc PR A 2
C69 C 0.931(2) 0.3967(11) 0.5904(12) 0.070(3) Uani 0.424(5) 1 d P A 2
H77 H 0.9799 0.3727 0.5702 0.084 Uiso 0.424(5) 1 calc PR A 2
H78 H 0.9572 0.4391 0.5972 0.084 Uiso 0.424(5) 1 calc PR A 2
C70 C 0.9200(14) 0.3686(8) 0.6478(7) 0.076(2) Uani 0.424(5) 1 d P A 2
H79 H 0.8815 0.3298 0.6429 0.091 Uiso 0.424(5) 1 calc PR A 2
H80 H 0.9852 0.3583 0.6674 0.091 Uiso 0.424(5) 1 calc PR A 2
C71 C 0.8705(15) 0.4122(9) 0.6836(6) 0.073(2) Uani 0.424(5) 1 d P A 2
H81 H 0.9128 0.4483 0.6923 0.109 Uiso 0.424(5) 1 calc PR A 2
H82 H 0.8557 0.3923 0.7210 0.109 Uiso 0.424(5) 1 calc PR A 2
H83 H 0.8095 0.4256 0.6618 0.109 Uiso 0.424(5) 1 calc PR A 2

loop_
_atom_site_aniso_label
_atom_site_aniso_U_11
_atom_site_aniso_U_22
_atom_site_aniso_U_33
_atom_site_aniso_U_23
_atom_site_aniso_U_13
_atom_site_aniso_U_12
S1 0.0356(4) 0.0236(3) 0.0211(3) 0.0015(3) 0.0064(3) 0.0020(3)
S2 0.0349(4) 0.0234(3) 0.0205(3) -0.0005(3) 0.0057(3) -0.0031(3)
N1 0.0315(14) 0.0267(13) 0.0190(11) 0.0010(9) 0.0031(10) 0.0018(10)
N2 0.0374(16) 0.0325(14) 0.0208(12) 0.0007(10) 0.0026(11) 0.0004(12)
C1 0.0209(14) 0.0248(14) 0.0254(14) -0.0014(11) 0.0040(11) -0.0008(11)
C2 0.0242(15) 0.0257(14) 0.0237(14) 0.0009(11) 0.0017(11) 0.0014(12)
C3 0.0301(17) 0.0302(16) 0.0274(15) -0.0014(12) 0.0022(12) 0.0000(13)
C4 0.0265(16) 0.0279(15) 0.0321(16) -0.0054(12) 0.0022(13) -0.0003(12)
C5 0.0187(14) 0.0279(15) 0.0327(16) 0.0009(12) 0.0037(12) -0.0012(11)
C6 0.0250(15) 0.0285(15) 0.0249(14) 0.0026(11) 0.0056(12) -0.0004(12)
C7 0.0219(15) 0.0269(15) 0.0380(17) 0.0038(12) 0.0081(13) -0.0017(12)
C8 0.0315(18) 0.0328(17) 0.0443(19) 0.0000(14) 0.0012(15) -0.0002(14)
C9 0.040(2) 0.0260(17) 0.065(3) -0.0021(16) 0.0062(18) 0.0007(15)
C10 0.043(2) 0.0306(18) 0.063(3) 0.0123(17) 0.0146(19) 0.0042(16)
C11 0.059(3) 0.041(2) 0.044(2) 0.0159(17) 0.0063(18) 0.0030(18)
C12 0.050(2) 0.0315(17) 0.0393(19) 0.0030(14) 0.0046(16) -0.0023(16)
C13 0.0235(15) 0.0266(14) 0.0227(14) 0.0029(11) 0.0040(11) 0.0007(11)
C14 0.0242(15) 0.0290(15) 0.0230(14) 0.0038(11) 0.0021(11) 0.0015(12)
C15 0.0335(18) 0.0294(16) 0.0264(15) 0.0069(12) 0.0016(13) 0.0026(13)
C16 0.0340(18) 0.0274(15) 0.0318(16) 0.0060(12) 0.0033(13) 0.0042(13)
C17 0.0274(16) 0.0258(15) 0.0327(16) 0.0010(12) 0.0050(13) 0.0038(12)
C18 0.0307(17) 0.0296(15) 0.0251(14) 0.0012(12) 0.0054(12) 0.0021(13)
C19 0.0343(18) 0.0280(16) 0.0386(18) -0.0008(13) 0.0093(14) -0.0010(13)
C20 0.066(3) 0.0275(18) 0.051(2) 0.0018(16) 0.006(2) 0.0036(17)
C21 0.090(4) 0.0278(19) 0.070(3) 0.0025(19) 0.013(3) 0.006(2)
C22 0.066(3) 0.033(2) 0.068(3) -0.0162(19) 0.019(2) -0.0090(19)
C23 0.055(3) 0.043(2) 0.050(2) -0.0141(18) 0.0073(19) -0.0024(19)
C24 0.046(2) 0.0362(18) 0.0405(19) -0.0061(15) 0.0061(16) 0.0040(16)
C25 0.0336(18) 0.0341(16) 0.0217(14) 0.0015(12) 0.0055(12) 0.0027(13)
C26 0.0349(19) 0.0378(18) 0.0291(16) -0.0029(13) 0.0003(14) 0.0059(14)
C27 0.052(2) 0.053(2) 0.0277(17) -0.0035(15) -0.0035(16) 0.0008(19)
C28 0.064(3) 0.048(2) 0.040(2) -0.0009(17) -0.0119(19) 0.005(2)
C29 0.051(3) 0.056(3) 0.057(3) 0.005(2) -0.002(2) -0.001(2)
C30 0.044(3) 0.071(3) 0.080(4) -0.018(3) -0.006(2) 0.002(2)
C31 0.050(3) 0.055(3) 0.102(4) -0.017(3) 0.001(3) 0.005(2)
C32 0.064(3) 0.078(4) 0.092(4) -0.012(3) 0.012(3) 0.003(3)
C33 0.0247(15) 0.0266(15) 0.0244(14) -0.0027(11) 0.0036(11) -0.0019(12)
C34 0.0314(17) 0.0295(15) 0.0233(14) -0.0021(11) 0.0034(12) 0.0012(13)
C35 0.041(2) 0.0360(18) 0.0253(15) -0.0048(13) 0.0002(14) -0.0022(15)
C36 0.0354(18) 0.0311(16) 0.0332(17) -0.0087(13) 0.0006(14) -0.0026(14)
C37 0.0277(16) 0.0291(16) 0.0333(16) -0.0025(12) 0.0048(13) -0.0034(13)
C38 0.0289(16) 0.0274(15) 0.0256(14) -0.0010(11) 0.0044(12) -0.0041(12)
C39 0.0276(16) 0.0278(15) 0.0359(17) -0.0024(13) 0.0047(13) -0.0035(13)
C40 0.100(4) 0.033(2) 0.044(2) -0.0051(17) -0.001(2) -0.005(2)
C41 0.105(4) 0.0263(19) 0.068(3) -0.0071(19) -0.003(3) -0.006(2)
C42 0.047(2) 0.0301(19) 0.071(3) 0.0077(18) 0.006(2) 0.0001(16)
C43 0.066(3) 0.037(2) 0.048(2) 0.0069(17) 0.005(2) 0.0022(19)
C44 0.068(3) 0.0305(18) 0.045(2) -0.0008(15) 0.0025(19) -0.0002(18)
C45 0.0230(15) 0.0231(14) 0.0255(14) 0.0029(11) 0.0049(11) -0.0007(11)
C46 0.0260(16) 0.0282(15) 0.0257(15) 0.0013(11) 0.0041(12) 0.0008(12)
C47 0.0325(18) 0.0357(17) 0.0256(15) 0.0075(12) 0.0015(13) 0.0017(14)
C48 0.0276(17) 0.0329(16) 0.0340(17) 0.0097(13) 0.0030(13) 0.0036(13)
C49 0.0200(15) 0.0261(15) 0.0363(16) 0.0028(12) 0.0050(12) 0.0017(12)
C50 0.0268(16) 0.0280(15) 0.0257(14) 0.0001(11) 0.0056(12) 0.0001(12)
C51 0.0252(16) 0.0240(15) 0.0467(19) 0.0014(13) 0.0124(14) 0.0017(12)
C52 0.0341(19) 0.0285(17) 0.064(2) 0.0071(16) 0.0130(17) 0.0029(14)
C53 0.046(2) 0.0230(17) 0.089(3) 0.0072(18) 0.024(2) 0.0047(16)
C54 0.043(2) 0.0308(19) 0.081(3) -0.0129(19) 0.025(2) -0.0050(16)
C55 0.037(2) 0.0384(19) 0.057(2) -0.0153(17) 0.0157(17) -0.0063(16)
C56 0.0352(19) 0.0281(16) 0.046(2) -0.0043(14) 0.0114(15) -0.0004(14)
C57 0.041(2) 0.045(2) 0.0231(15) 0.0001(13) 0.0030(14) -0.0010(16)
Sb1 0.05137(16) 0.04361(14) 0.02824(12) -0.00743(9) 0.00961(10) -0.01256(11)
Sb2 0.03918(14) 0.03727(13) 0.02814(12) 0.01011(9) 0.00973(9) 0.00265(10)
Cl1 0.0647(7) 0.0556(6) 0.0409(5) 0.0018(4) 0.0106(5) 0.0119(5)
Cl2 0.1001(10) 0.0714(7) 0.0297(5) 0.0036(5) 0.0010(5) -0.0305(7)
Cl3 0.0741(7) 0.0454(5) 0.0419(5) 0.0051(4) 0.0192(5) 0.0060(5)
Cl4 0.0934(10) 0.0705(8) 0.0619(7) -0.0296(6) 0.0336(7) -0.0072(7)
Cl5 0.0592(7) 0.0765(8) 0.0521(6) -0.0181(5) 0.0116(5) -0.0270(6)
Cl6 0.0609(7) 0.0604(7) 0.0725(7) 0.0042(6) -0.0019(6) -0.0242(6)
Cl7 0.0361(5) 0.0526(5) 0.0529(5) 0.0051(4) 0.0092(4) 0.0068(4)
Cl8 0.0640(7) 0.0572(6) 0.0504(6) 0.0202(5) 0.0074(5) 0.0246(5)
Cl9 0.0386(5) 0.0589(6) 0.0520(5) 0.0283(5) 0.0150(4) 0.0034(4)
Cl10 0.0779(8) 0.0474(5) 0.0414(5) 0.0051(4) 0.0249(5) -0.0163(5)
Cl11 0.0741(7) 0.0501(6) 0.0348(5) -0.0001(4) 0.0077(5) 0.0018(5)
Cl12 0.0585(6) 0.0526(6) 0.0379(5) 0.0046(4) 0.0013(4) -0.0084(5)
C58 0.043(13) 0.052(3) 0.035(13) -0.001(8) -0.003(7) -0.001(7)
C59 0.044(7) 0.099(6) 0.028(3) 0.001(3) -0.008(5) -0.011(6)
C60 0.065(5) 0.061(4) 0.039(3) 0.000(3) -0.005(3) -0.009(3)
C61 0.073(5) 0.072(5) 0.040(3) 0.003(3) -0.012(3) -0.022(4)
C62 0.055(4) 0.070(10) 0.083(11) 0.015(6) -0.006(6) 0.002(6)
C63 0.086(8) 0.093(5) 0.046(6) -0.003(5) -0.012(4) 0.018(5)
C64 0.089(8) 0.084(5) 0.044(6) -0.015(6) 0.000(6) -0.006(5)
C65 0.043(13) 0.052(3) 0.035(13) -0.001(8) -0.003(7) -0.001(7)
C66 0.044(7) 0.099(6) 0.028(3) 0.001(3) -0.008(5) -0.011(6)
C67 0.065(5) 0.061(4) 0.039(3) 0.000(3) -0.005(3) -0.009(3)
C68 0.073(5) 0.072(5) 0.040(3) 0.003(3) -0.012(3) -0.022(4)
C69 0.055(4) 0.070(10) 0.083(11) 0.015(6) -0.006(6) 0.002(6)
C70 0.086(8) 0.093(5) 0.046(6) -0.003(5) -0.012(4) 0.018(5)
C71 0.089(8) 0.084(5) 0.044(6) -0.015(6) 0.000(6) -0.006(5)

loop_
_atom_type_symbol
_atom_type_description
_atom_type_scat_dispersion_real
_atom_type_scat_dispersion_imag
_atom_type_scat_source
C C 0.0033 0.0016 'International Tables Vol C Tables 4.2.6.8 and 6.1.1.4'
H H 0.0000 0.0000 'International Tables Vol C Tables 4.2.6.8 and 6.1.1.4'
N N 0.0061 0.0033 'International Tables Vol C Tables 4.2.6.8 and 6.1.1.4'
S S 0.1246 0.1234 'International Tables Vol C Tables 4.2.6.8 and 6.1.1.4'
Cl Cl 0.1484 0.1585 'International Tables Vol C Tables 4.2.6.8 and 6.1.1.4'
Sb Sb -0.5866 1.5461 'International Tables Vol C Tables 4.2.6.8 and 6.1.1.4'

loop_
_geom_angle_atom_site_label_1
_geom_angle_atom_site_label_2
_geom_angle_atom_site_label_3
_geom_angle
_geom_angle_site_symmetry_1
_geom_angle_site_symmetry_3
_geom_angle_publ_flag
C13 S1 C1 102.94(14) . . ?
C33 S2 C45 102.92(15) . . ?
C14 N1 C2 124.2(2) . . ?
C14 N1 C25 118.0(2) . . ?
C2 N1 C25 117.7(2) . . ?
C34 N2 C46 123.8(3) . . ?
C34 N2 C57 118.0(3) . . ?
C46 N2 C57 118.1(3) . . ?
C6 C1 C2 121.2(3) . . ?
C6 C1 S1 115.3(2) . . ?
C2 C1 S1 123.5(2) . . ?
N1 C2 C3 121.3(3) . . ?
N1 C2 C1 122.2(3) . . ?
C3 C2 C1 116.4(3) . . ?
C4 C3 C2 121.1(3) . . ?
C4 C3 H1 119.4 . . ?
C2 C3 H1 119.4 . . ?
C3 C4 C5 122.5(3) . . ?
C3 C4 H2 118.8 . . ?
C5 C4 H2 118.8 . . ?
C6 C5 C4 116.2(3) . . ?
C6 C5 C7 121.7(3) . . ?
C4 C5 C7 122.0(3) . . ?
C5 C6 C1 122.2(3) . . ?
C5 C6 H3 118.9 . . ?
C1 C6 H3 118.9 . . ?
C8 C7 C12 117.7(3) . . ?
C8 C7 C5 121.2(3) . . ?
C12 C7 C5 121.1(3) . . ?
C9 C8 C7 120.9(4) . . ?
C9 C8 H4 119.5 . . ?
C7 C8 H4 119.5 . . ?
C10 C9 C8 120.4(4) . . ?
C10 C9 H5 119.8 . . ?
C8 C9 H5 119.8 . . ?
C9 C10 C11 119.7(3) . . ?
C9 C10 H6 120.1 . . ?
C11 C10 H6 120.1 . . ?
C12 C11 C10 120.0(4) . . ?
C12 C11 H7 120.0 . . ?
C10 C11 H7 120.0 . . ?
C11 C12 C7 121.2(4) . . ?
C11 C12 H8 119.4 . . ?
C7 C12 H8 119.4 . . ?
C18 C13 C14 121.2(3) . . ?
C18 C13 S1 115.0(2) . . ?
C14 C13 S1 123.8(2) . . ?
N1 C14 C15 121.4(3) . . ?
N1 C14 C13 122.2(3) . . ?
C15 C14 C13 116.4(3) . . ?
C16 C15 C14 121.6(3) . . ?
C16 C15 H9 119.2 . . ?
C14 C15 H9 119.2 . . ?
C15 C16 C17 122.3(3) . . ?
C15 C16 H10 118.8 . . ?
C17 C16 H10 118.8 . . ?
C18 C17 C16 116.7(3) . . ?
C18 C17 C19 121.9(3) . . ?
C16 C17 C19 121.5(3) . . ?
C17 C18 C13 121.7(3) . . ?
C17 C18 H11 119.2 . . ?
C13 C18 H11 119.2 . . ?
C20 C19 C24 117.8(3) . . ?
C20 C19 C17 121.6(3) . . ?
C24 C19 C17 120.6(3) . . ?
C21 C20 C19 120.6(4) . . ?
C21 C20 H12 119.7 . . ?
C19 C20 H12 119.7 . . ?
C22 C21 C20 120.6(4) . . ?
C22 C21 H13 119.7 . . ?
C20 C21 H13 119.7 . . ?
C21 C22 C23 120.1(4) . . ?
C21 C22 H14 119.9 . . ?
C23 C22 H14 119.9 . . ?
C22 C23 C24 119.7(4) . . ?
C22 C23 H15 120.2 . . ?
C24 C23 H15 120.2 . . ?
C23 C24 C19 121.2(4) . . ?
C23 C24 H16 119.4 . . ?
C19 C24 H16 119.4 . . ?
N1 C25 C26 112.5(3) . . ?
N1 C25 H17 109.1 . . ?
C26 C25 H17 109.1 . . ?
N1 C25 H18 109.1 . . ?
C26 C25 H18 109.1 . . ?
H17 C25 H18 107.8 . . ?
C25 C26 C27 109.6(3) . . ?
C25 C26 H19 109.8 . . ?
C27 C26 H19 109.8 . . ?
C25 C26 H20 109.8 . . ?
C27 C26 H20 109.8 . . ?
H19 C26 H20 108.2 . . ?
C28 C27 C26 113.5(4) . . ?
C28 C27 H21 108.9 . . ?
C26 C27 H21 108.9 . . ?
C28 C27 H22 108.9 . . ?
C26 C27 H22 108.9 . . ?
H21 C27 H22 107.7 . . ?
C29 C28 C27 113.2(4) . . ?
C29 C28 H23 108.9 . . ?
C27 C28 H23 108.9 . . ?
C29 C28 H24 108.9 . . ?
C27 C28 H24 108.9 . . ?
H23 C28 H24 107.8 . . ?
C28 C29 C30 114.2(4) . . ?
C28 C29 H25 108.7 . . ?
C30 C29 H25 108.7 . . ?
C28 C29 H26 108.7 . . ?
C30 C29 H26 108.7 . . ?
H25 C29 H26 107.6 . . ?
C31 C30 C29 117.4(5) . . ?
C31 C30 H27 107.9 . . ?
C29 C30 H27 107.9 . . ?
C31 C30 H28 107.9 . . ?
C29 C30 H28 107.9 . . ?
H27 C30 H28 107.2 . . ?
C30 C31 C32 116.2(5) . . ?
C30 C31 H29 108.2 . . ?
C32 C31 H29 108.2 . . ?
C30 C31 H30 108.2 . . ?
C32 C31 H30 108.2 . . ?
H29 C31 H30 107.4 . . ?
C31 C32 H31 109.5 . . ?
C31 C32 H32 109.5 . . ?
H31 C32 H32 109.5 . . ?
C31 C32 H33 109.5 . . ?
H31 C32 H33 109.5 . . ?
H32 C32 H33 109.5 . . ?
C38 C33 C34 121.2(3) . . ?
C38 C33 S2 115.2(2) . . ?
C34 C33 S2 123.6(2) . . ?
N2 C34 C35 121.6(3) . . ?
N2 C34 C33 122.4(3) . . ?
C35 C34 C33 116.1(3) . . ?
C36 C35 C34 121.5(3) . . ?
C36 C35 H34 119.2 . . ?
C34 C35 H34 119.2 . . ?
C35 C36 C37 122.6(3) . . ?
C35 C36 H35 118.7 . . ?
C37 C36 H35 118.7 . . ?
C38 C37 C36 116.4(3) . . ?
C38 C37 C39 121.6(3) . . ?
C36 C37 C39 122.0(3) . . ?
C37 C38 C33 122.1(3) . . ?
C37 C38 H36 118.9 . . ?
C33 C38 H36 118.9 . . ?
C40 C39 C44 117.0(3) . . ?
C40 C39 C37 121.5(3) . . ?
C44 C39 C37 121.6(3) . . ?
C41 C40 C39 121.0(4) . . ?
C41 C40 H37 119.5 . . ?
C39 C40 H37 119.5 . . ?
C42 C41 C40 121.4(4) . . ?
C42 C41 H38 119.3 . . ?
C40 C41 H38 119.3 . . ?
C41 C42 C43 118.7(4) . . ?
C41 C42 H39 120.6 . . ?
C43 C42 H39 120.6 . . ?
C42 C43 C44 120.6(4) . . ?
C42 C43 H40 119.7 . . ?
C44 C43 H40 119.7 . . ?
C43 C44 C39 121.4(4) . . ?
C43 C44 H41 119.3 . . ?
C39 C44 H41 119.3 . . ?
C50 C45 C46 121.1(3) . . ?
C50 C45 S2 114.9(2) . . ?
C46 C45 S2 124.1(2) . . ?
N2 C46 C45 122.1(3) . . ?
N2 C46 C47 121.3(3) . . ?
C45 C46 C47 116.6(3) . . ?
C48 C47 C46 121.3(3) . . ?
C48 C47 H42 119.3 . . ?
C46 C47 H42 119.3 . . ?
C47 C48 C49 122.3(3) . . ?
C47 C48 H43 118.8 . . ?
C49 C48 H43 118.8 . . ?
C50 C49 C48 116.3(3) . . ?
C50 C49 C51 120.8(3) . . ?
C48 C49 C51 123.0(3) . . ?
C49 C50 C45 122.3(3) . . ?
C49 C50 H44 118.8 . . ?
C45 C50 H44 118.8 . . ?
C52 C51 C56 117.8(3) . . ?
C52 C51 C49 121.9(3) . . ?
C56 C51 C49 120.2(3) . . ?
C53 C52 C51 120.2(4) . . ?
C53 C52 H45 119.9 . . ?
C51 C52 H45 119.9 . . ?
C54 C53 C52 120.7(4) . . ?
C54 C53 H46 119.7 . . ?
C52 C53 H46 119.7 . . ?
C55 C54 C53 120.0(4) . . ?
C55 C54 H47 120.0 . . ?
C53 C54 H47 120.0 . . ?
C54 C55 C56 119.6(4) . . ?
C54 C55 H48 120.2 . . ?
C56 C55 H48 120.2 . . ?
C55 C56 C51 121.6(3) . . ?
C55 C56 H49 119.2 . . ?
C51 C56 H49 119.2 . . ?
N2 C57 C65 117(2) . . ?
N2 C57 C58 107.5(14) . . ?
C65 C57 C58 10(3) . . ?
N2 C57 H50 110.2 . . ?
C65 C57 H50 104.8 . . ?
C58 C57 H50 110.2 . . ?
N2 C57 H51 110.2 . . ?
C65 C57 H51 105.2 . . ?
C58 C57 H51 110.2 . . ?
H50 C57 H51 108.5 . . ?
N2 C57 H52 107.9 . . ?
C65 C57 H52 107.9 . . ?
C58 C57 H52 113.2 . . ?
H50 C57 H52 3.2 . . ?
H51 C57 H52 107.7 . . ?
N2 C57 H53 107.9 . . ?
C65 C57 H53 107.9 . . ?
C58 C57 H53 112.8 . . ?
H50 C57 H53 108.1 . . ?
H51 C57 H53 2.9 . . ?
H52 C57 H53 107.2 . . ?
Cl4 Sb1 Cl2 89.80(5) . . ?
Cl4 Sb1 Cl1 90.60(5) . . ?
Cl2 Sb1 Cl1 179.37(4) . . ?
Cl4 Sb1 Cl5 91.63(5) . . ?
Cl2 Sb1 Cl5 90.34(5) . . ?
Cl1 Sb1 Cl5 89.16(5) . . ?
Cl4 Sb1 Cl6 89.95(5) . . ?
Cl2 Sb1 Cl6 90.98(5) . . ?
Cl1 Sb1 Cl6 89.51(4) . . ?
Cl5 Sb1 Cl6 177.95(4) . . ?
Cl4 Sb1 Cl3 178.12(5) . . ?
Cl2 Sb1 Cl3 88.54(4) . . ?
Cl1 Sb1 Cl3 91.06(4) . . ?
Cl5 Sb1 Cl3 89.27(4) . . ?
Cl6 Sb1 Cl3 89.19(5) . . ?
Cl11 Sb2 Cl9 89.70(4) . . ?
Cl11 Sb2 Cl12 178.86(4) . . ?
Cl9 Sb2 Cl12 89.25(4) . . ?
Cl11 Sb2 Cl8 91.04(4) . . ?
Cl9 Sb2 Cl8 90.92(4) . . ?
Cl12 Sb2 Cl8 89.42(4) . . ?
Cl11 Sb2 Cl10 90.16(4) . . ?
Cl9 Sb2 Cl10 178.81(4) . . ?
Cl12 Sb2 Cl10 90.87(4) . . ?
Cl8 Sb2 Cl10 90.26(4) . . ?
Cl11 Sb2 Cl7 90.60(4) . . ?
Cl9 Sb2 Cl7 90.43(3) . . ?
Cl12 Sb2 Cl7 88.96(4) . . ?
Cl8 Sb2 Cl7 177.88(4) . . ?
Cl10 Sb2 Cl7 88.39(4) . . ?
C59 C58 C57 111(3) . . ?
C59 C58 H54 109.4 . . ?
C57 C58 H54 109.4 . . ?
C59 C58 H55 109.4 . . ?
C57 C58 H55 109.4 . . ?
H54 C58 H55 108.0 . . ?
C58 C59 C60 110(2) . . ?
C58 C59 H56 109.7 . . ?
C60 C59 H56 109.7 . . ?
C58 C59 H57 109.7 . . ?
C60 C59 H57 109.7 . . ?
H56 C59 H57 108.2 . . ?
C61 C60 C59 113.5(8) . . ?
C61 C60 H58 108.9 . . ?
C59 C60 H58 108.9 . . ?
C61 C60 H59 108.9 . . ?
C59 C60 H59 108.9 . . ?
H58 C60 H59 107.7 . . ?
C60 C61 C62 111.2(10) . . ?
C60 C61 H60 109.4 . . ?
C62 C61 H60 109.4 . . ?
C60 C61 H61 109.4 . . ?
C62 C61 H61 109.4 . . ?
H60 C61 H61 108.0 . . ?
C61 C62 C63 114.9(13) . . ?
C61 C62 H62 108.6 . . ?
C63 C62 H62 108.6 . . ?
C61 C62 H63 108.6 . . ?
C63 C62 H63 108.6 . . ?
H62 C62 H63 107.5 . . ?
C64 C63 C62 114.9(11) . . ?
C64 C63 H64 108.5 . . ?
C62 C63 H64 108.5 . . ?
C64 C63 H65 108.5 . . ?
C62 C63 H65 108.5 . . ?
H64 C63 H65 107.5 . . ?
C57 C65 C66 109(4) . . ?
C57 C65 H69 109.9 . . ?
C66 C65 H69 109.9 . . ?
C57 C65 H70 109.9 . . ?
C66 C65 H70 110.7 . . ?
H69 C65 H70 108.3 . . ?
C65 C66 C67 112(3) . . ?
C65 C66 H71 109.1 . . ?
C67 C66 H71 109.1 . . ?
C65 C66 H72 109.1 . . ?
C67 C66 H72 109.1 . . ?
H71 C66 H72 107.8 . . ?
C68 C67 C66 113.9(12) . . ?
C68 C67 H73 108.8 . . ?
C66 C67 H73 108.8 . . ?
C68 C67 H74 108.8 . . ?
C66 C67 H74 108.8 . . ?
H73 C67 H74 107.7 . . ?
C67 C68 C69 119.9(12) . . ?
C67 C68 H75 107.4 . . ?
C69 C68 H75 107.4 . . ?
C67 C68 H76 107.4 . . ?
C69 C68 H76 107.4 . . ?
H75 C68 H76 106.9 . . ?
C70 C69 C68 117(2) . . ?
C70 C69 H77 108.1 . . ?
C68 C69 H77 108.1 . . ?
C70 C69 H78 108.1 . . ?
C68 C69 H78 108.1 . . ?
H77 C69 H78 107.3 . . ?
C71 C70 C69 108.1(18) . . ?
C71 C70 H79 110.1 . . ?
C69 C70 H79 110.1 . . ?
C71 C70 H80 110.1 . . ?
C69 C70 H80 110.1 . . ?
H79 C70 H80 108.4 . . ?
C70 C71 H81 109.5 . . ?
C70 C71 H82 109.5 . . ?
H81 C71 H82 109.5 . . ?
C70 C71 H83 109.5 . . ?
H81 C71 H83 109.5 . . ?
H82 C71 H83 109.5 . . ?

loop_
_geom_bond_atom_site_label_1
_geom_bond_atom_site_label_2
_geom_bond_distance
_geom_bond_site_symmetry_2
_geom_bond_publ_flag
S1 C13 1.723(3) . ?
S1 C1 1.725(3) . ?
S2 C33 1.718(3) . ?
S2 C45 1.721(3) . ?
N1 C14 1.387(4) . ?
N1 C2 1.392(4) . ?
N1 C25 1.498(4) . ?
N2 C34 1.392(4) . ?
N2 C46 1.396(4) . ?
N2 C57 1.492(4) . ?
C1 C6 1.389(4) . ?
C1 C2 1.418(4) . ?
C2 C3 1.412(4) . ?
C3 C4 1.375(4) . ?
C3 H1 0.9500 . ?
C4 C5 1.416(4) . ?
C4 H2 0.9500 . ?
C5 C6 1.387(4) . ?
C5 C7 1.488(4) . ?
C6 H3 0.9500 . ?
C7 C8 1.394(5) . ?
C7 C12 1.401(5) . ?
C8 C9 1.392(5) . ?
C8 H4 0.9500 . ?
C9 C10 1.374(6) . ?
C9 H5 0.9500 . ?
C10 C11 1.386(6) . ?
C10 H6 0.9500 . ?
C11 C12 1.386(5) . ?
C11 H7 0.9500 . ?
C12 H8 0.9500 . ?
C13 C18 1.398(4) . ?
C13 C14 1.417(4) . ?
C14 C15 1.413(4) . ?
C15 C16 1.362(5) . ?
C15 H9 0.9500 . ?
C16 C17 1.418(4) . ?
C16 H10 0.9500 . ?
C17 C18 1.386(4) . ?
C17 C19 1.479(4) . ?
C18 H11 0.9500 . ?
C19 C20 1.392(5) . ?
C19 C24 1.400(5) . ?
C20 C21 1.390(6) . ?
C20 H12 0.9500 . ?
C21 C22 1.365(7) . ?
C21 H13 0.9500 . ?
C22 C23 1.382(6) . ?
C22 H14 0.9500 . ?
C23 C24 1.384(5) . ?
C23 H15 0.9500 . ?
C24 H16 0.9500 . ?
C25 C26 1.515(5) . ?
C25 H17 0.9900 . ?
C25 H18 0.9900 . ?
C26 C27 1.542(5) . ?
C26 H19 0.9900 . ?
C26 H20 0.9900 . ?
C27 C28 1.521(6) . ?
C27 H21 0.9900 . ?
C27 H22 0.9900 . ?
C28 C29 1.472(6) . ?
C28 H23 0.9900 . ?
C28 H24 0.9900 . ?
C29 C30 1.541(6) . ?
C29 H25 0.9900 . ?
C29 H26 0.9900 . ?
C30 C31 1.478(8) . ?
C30 H27 0.9900 . ?
C30 H28 0.9900 . ?
C31 C32 1.522(7) . ?
C31 H29 0.9900 . ?
C31 H30 0.9900 . ?
C32 H31 0.9800 . ?
C32 H32 0.9800 . ?
C32 H33 0.9800 . ?
C33 C38 1.397(4) . ?
C33 C34 1.420(4) . ?
C34 C35 1.414(4) . ?
C35 C36 1.368(5) . ?
C35 H34 0.9500 . ?
C36 C37 1.415(5) . ?
C36 H35 0.9500 . ?
C37 C38 1.383(4) . ?
C37 C39 1.486(4) . ?
C38 H36 0.9500 . ?
C39 C40 1.385(5) . ?
C39 C44 1.388(5) . ?
C40 C41 1.385(6) . ?
C40 H37 0.9500 . ?
C41 C42 1.361(7) . ?
C41 H38 0.9500 . ?
C42 C43 1.368(6) . ?
C42 H39 0.9500 . ?
C43 C44 1.386(5) . ?
C43 H40 0.9500 . ?
C44 H41 0.9500 . ?
C45 C50 1.391(4) . ?
C45 C46 1.412(4) . ?
C46 C47 1.412(4) . ?
C47 C48 1.370(5) . ?
C47 H42 0.9500 . ?
C48 C49 1.415(5) . ?
C48 H43 0.9500 . ?
C49 C50 1.386(4) . ?
C49 C51 1.474(4) . ?
C50 H44 0.9500 . ?
C51 C52 1.401(5) . ?
C51 C56 1.404(5) . ?
C52 C53 1.396(6) . ?
C52 H45 0.9500 . ?
C53 C54 1.381(7) . ?
C53 H46 0.9500 . ?
C54 C55 1.381(6) . ?
C54 H47 0.9500 . ?
C55 C56 1.388(5) . ?
C55 H48 0.9500 . ?
C56 H49 0.9500 . ?
C57 C65 1.49(9) . ?
C57 C58 1.56(6) . ?
C57 H50 0.9900 . ?
C57 H51 0.9900 . ?
C57 H52 0.9900 . ?
C57 H53 0.9900 . ?
Sb1 Cl4 2.3468(12) . ?
Sb1 Cl2 2.3536(11) . ?
Sb1 Cl1 2.3680(11) . ?
Sb1 Cl5 2.3739(11) . ?
Sb1 Cl6 2.3809(12) . ?
Sb1 Cl3 2.3840(11) . ?
Sb2 Cl11 2.3440(10) . ?
Sb2 Cl9 2.3567(9) . ?
Sb2 Cl12 2.3700(10) . ?
Sb2 Cl8 2.3701(10) . ?
Sb2 Cl10 2.3786(9) . ?
Sb2 Cl7 2.3805(10) . ?
C58 C59 1.51(5) . ?
C58 H54 0.9900 . ?
C58 H55 0.9900 . ?
C59 C60 1.526(13) . ?
C59 H56 0.9900 . ?
C59 H57 0.9900 . ?
C60 C61 1.494(10) . ?
C60 H58 0.9900 . ?
C60 H59 0.9900 . ?
C61 C62 1.50(2) . ?
C61 H60 0.9900 . ?
C61 H61 0.9900 . ?
C62 C63 1.509(17) . ?
C62 H62 0.9900 . ?
C62 H63 0.9900 . ?
C63 C64 1.487(17) . ?
C63 H64 0.9900 . ?
C63 H65 0.9900 . ?
C64 H66 0.9800 . ?
C64 H67 0.9800 . ?
C64 H68 0.9800 . ?
C65 C66 1.54(6) . ?
C65 H69 0.9900 . ?
C65 H70 0.9900 . ?
C66 C67 1.54(2) . ?
C66 H71 0.9900 . ?
C66 H72 0.9900 . ?
C67 C68 1.510(16) . ?
C67 H73 0.9900 . ?
C67 H74 0.9900 . ?
C68 C69 1.52(3) . ?
C68 H75 0.9900 . ?
C68 H76 0.9900 . ?
C69 C70 1.45(2) . ?
C69 H77 0.9900 . ?
C69 H78 0.9900 . ?
C70 C71 1.44(2) . ?
C70 H79 0.9900 . ?
C70 H80 0.9900 . ?
C71 H81 0.9800 . ?
C71 H82 0.9800 . ?
C71 H83 0.9800 . ?

loop_
_geom_torsion_atom_site_label_1
_geom_torsion_atom_site_label_2
_geom_torsion_atom_site_label_3
_geom_torsion_atom_site_label_4
_geom_torsion
_geom_torsion_site_symmetry_1
_geom_torsion_site_symmetry_2
_geom_torsion_site_symmetry_3
_geom_torsion_site_symmetry_4
_geom_torsion_publ_flag
C13 S1 C1 C6 -179.8(2) . . . . ?
C13 S1 C1 C2 0.4(3) . . . . ?
C14 N1 C2 C3 168.6(3) . . . . ?
C25 N1 C2 C3 -6.3(4) . . . . ?
C14 N1 C2 C1 -13.9(5) . . . . ?
C25 N1 C2 C1 171.1(3) . . . . ?
C6 C1 C2 N1 -172.7(3) . . . . ?
S1 C1 C2 N1 7.0(4) . . . . ?
C6 C1 C2 C3 4.9(4) . . . . ?
S1 C1 C2 C3 -175.4(2) . . . . ?
N1 C2 C3 C4 173.1(3) . . . . ?
C1 C2 C3 C4 -4.5(5) . . . . ?
C2 C3 C4 C5 -0.4(5) . . . . ?
C3 C4 C5 C6 5.0(5) . . . . ?
C3 C4 C5 C7 -174.5(3) . . . . ?
C4 C5 C6 C1 -4.7(5) . . . . ?
C7 C5 C6 C1 174.8(3) . . . . ?
C2 C1 C6 C5 -0.2(5) . . . . ?
S1 C1 C6 C5 180.0(2) . . . . ?
C6 C5 C7 C8 171.8(3) . . . . ?
C4 C5 C7 C8 -8.8(5) . . . . ?
C6 C5 C7 C12 -12.1(5) . . . . ?
C4 C5 C7 C12 167.4(3) . . . . ?
C12 C7 C8 C9 2.1(5) . . . . ?
C5 C7 C8 C9 178.4(3) . . . . ?
C7 C8 C9 C10 -0.7(6) . . . . ?
C8 C9 C10 C11 -1.2(6) . . . . ?
C9 C10 C11 C12 1.6(6) . . . . ?
C10 C11 C12 C7 -0.1(6) . . . . ?
C8 C7 C12 C11 -1.7(6) . . . . ?
C5 C7 C12 C11 -178.0(4) . . . . ?
C1 S1 C13 C18 178.4(2) . . . . ?
C1 S1 C13 C14 -2.0(3) . . . . ?
C2 N1 C14 C15 -170.0(3) . . . . ?
C25 N1 C14 C15 5.0(4) . . . . ?
C2 N1 C14 C13 12.1(5) . . . . ?
C25 N1 C14 C13 -172.9(3) . . . . ?
C18 C13 C14 N1 175.9(3) . . . . ?
S1 C13 C14 N1 -3.6(4) . . . . ?
C18 C13 C14 C15 -2.1(5) . . . . ?
S1 C13 C14 C15 178.4(2) . . . . ?
N1 C14 C15 C16 -175.4(3) . . . . ?
C13 C14 C15 C16 2.6(5) . . . . ?
C14 C15 C16 C17 -0.4(5) . . . . ?
C15 C16 C17 C18 -2.3(5) . . . . ?
C15 C16 C17 C19 177.0(3) . . . . ?
C16 C17 C18 C13 2.8(5) . . . . ?
C19 C17 C18 C13 -176.5(3) . . . . ?
C14 C13 C18 C17 -0.6(5) . . . . ?
S1 C13 C18 C17 178.9(3) . . . . ?
C18 C17 C19 C20 -156.0(4) . . . . ?
C16 C17 C19 C20 24.7(5) . . . . ?
C18 C17 C19 C24 24.2(5) . . . . ?
C16 C17 C19 C24 -155.1(3) . . . . ?
C24 C19 C20 C21 0.0(6) . . . . ?
C17 C19 C20 C21 -179.9(4) . . . . ?
C19 C20 C21 C22 0.7(8) . . . . ?
C20 C21 C22 C23 -0.6(8) . . . . ?
C21 C22 C23 C24 -0.2(7) . . . . ?
C22 C23 C24 C19 0.8(6) . . . . ?
C20 C19 C24 C23 -0.7(6) . . . . ?
C17 C19 C24 C23 179.1(4) . . . . ?
C14 N1 C25 C26 -86.9(4) . . . . ?
C2 N1 C25 C26 88.4(3) . . . . ?
N1 C25 C26 C27 175.3(3) . . . . ?
C25 C26 C27 C28 179.4(3) . . . . ?
C26 C27 C28 C29 -72.1(5) . . . . ?
C27 C28 C29 C30 177.4(4) . . . . ?
C28 C29 C30 C31 59.6(6) . . . . ?
C29 C30 C31 C32 64.3(6) . . . . ?
C45 S2 C33 C38 177.8(2) . . . . ?
C45 S2 C33 C34 -2.1(3) . . . . ?
C46 N2 C34 C35 -167.9(3) . . . . ?
C57 N2 C34 C35 7.2(5) . . . . ?
C46 N2 C34 C33 13.2(5) . . . . ?
C57 N2 C34 C33 -171.7(3) . . . . ?
C38 C33 C34 N2 174.9(3) . . . . ?
S2 C33 C34 N2 -5.1(5) . . . . ?
C38 C33 C34 C35 -4.0(5) . . . . ?
S2 C33 C34 C35 176.0(3) . . . . ?
N2 C34 C35 C36 -175.4(3) . . . . ?
C33 C34 C35 C36 3.5(5) . . . . ?
C34 C35 C36 C37 0.1(6) . . . . ?
C35 C36 C37 C38 -3.4(5) . . . . ?
C35 C36 C37 C39 176.6(3) . . . . ?
C36 C37 C38 C33 2.8(5) . . . . ?
C39 C37 C38 C33 -177.2(3) . . . . ?
C34 C33 C38 C37 0.9(5) . . . . ?
S2 C33 C38 C37 -179.1(3) . . . . ?
C38 C37 C39 C40 -176.1(4) . . . . ?
C36 C37 C39 C40 3.9(6) . . . . ?
C38 C37 C39 C44 3.9(5) . . . . ?
C36 C37 C39 C44 -176.1(4) . . . . ?
C44 C39 C40 C41 -0.2(7) . . . . ?
C37 C39 C40 C41 179.8(5) . . . . ?
C39 C40 C41 C42 -0.3(9) . . . . ?
C40 C41 C42 C43 0.9(8) . . . . ?
C41 C42 C43 C44 -1.0(7) . . . . ?
C42 C43 C44 C39 0.5(7) . . . . ?
C40 C39 C44 C43 0.1(7) . . . . ?
C37 C39 C44 C43 -179.9(4) . . . . ?
C33 S2 C45 C50 -177.8(2) . . . . ?
C33 S2 C45 C46 2.7(3) . . . . ?
C34 N2 C46 C45 -12.6(5) . . . . ?
C57 N2 C46 C45 172.3(3) . . . . ?
C34 N2 C46 C47 169.2(3) . . . . ?
C57 N2 C46 C47 -5.9(5) . . . . ?
C50 C45 C46 N2 -175.4(3) . . . . ?
S2 C45 C46 N2 4.0(5) . . . . ?
C50 C45 C46 C47 2.9(5) . . . . ?
S2 C45 C46 C47 -177.7(2) . . . . ?
N2 C46 C47 C48 175.1(3) . . . . ?
C45 C46 C47 C48 -3.2(5) . . . . ?
C46 C47 C48 C49 0.2(5) . . . . ?
C47 C48 C49 C50 3.3(5) . . . . ?
C47 C48 C49 C51 -174.9(3) . . . . ?
C48 C49 C50 C45 -3.7(5) . . . . ?
C51 C49 C50 C45 174.5(3) . . . . ?
C46 C45 C50 C49 0.6(5) . . . . ?
S2 C45 C50 C49 -178.9(3) . . . . ?
C50 C49 C51 C52 159.7(3) . . . . ?
C48 C49 C51 C52 -22.2(5) . . . . ?
C50 C49 C51 C56 -22.5(5) . . . . ?
C48 C49 C51 C56 155.6(3) . . . . ?
C56 C51 C52 C53 -0.3(5) . . . . ?
C49 C51 C52 C53 177.6(3) . . . . ?
C51 C52 C53 C54 -1.4(6) . . . . ?
C52 C53 C54 C55 1.8(6) . . . . ?
C53 C54 C55 C56 -0.5(6) . . . . ?
C54 C55 C56 C51 -1.2(5) . . . . ?
C52 C51 C56 C55 1.6(5) . . . . ?
C49 C51 C56 C55 -176.3(3) . . . . ?
C34 N2 C57 C65 -89(4) . . . . ?
C46 N2 C57 C65 87(4) . . . . ?
C34 N2 C57 C58 -88(2) . . . . ?
C46 N2 C57 C58 87(2) . . . . ?
N2 C57 C58 C59 179(3) . . . . ?
C57 C58 C59 C60 -174(2) . . . . ?
C58 C59 C60 C61 178(2) . . . . ?
C59 C60 C61 C62 -174.6(11) . . . . ?
C60 C61 C62 C63 -171.3(11) . . . . ?
C61 C62 C63 C64 -55.0(18) . . . . ?
N2 C57 C65 C66 -173(3) . . . . ?
C57 C65 C66 C67 173(3) . . . . ?
C65 C66 C67 C68 71(4) . . . . ?
C66 C67 C68 C69 177.5(18) . . . . ?
C67 C68 C69 C70 -49(3) . . . . ?
C68 C69 C70 C71 -74(3) . . . . ?
